data_7125903
loop_
_publ_author_name
'Eitzinger, Andreas'
'Winter, Michael'
'Sch\"orgenhumer, Johannes'
'Waser, Mario'

_publ_section_title
;
 Quaternary \b<sup>2,2</sup>-amino acid derivatives by asymmetric addition
 of isoxazolidin-5-ones to para-quinone methides.
;
_journal_issue 4
_journal_name_full 'Chemical communications (Cambridge, England)'
_journal_page_first 579
_journal_page_last 582
_journal_paper_doi 10.1039/c9cc09239k
_journal_volume 56
_journal_year 2020
_chemical_formula_sum 'C36 H44 Br N O5'
_chemical_formula_weight 650.63
_chemical_name_common EIT752
_space_group_crystal_system triclinic
_space_group_IT_number 1
_space_group_name_Hall 'P 1'
_space_group_name_H-M_alt 'P 1'
_atom_sites_solution_hydrogens geom
_audit_update_record
;
2019-04-24 deposited with the CCDC.	2019-12-06 downloaded from the CCDC.
;
_cell_angle_alpha 105.3200(10)
_cell_angle_beta 90.967(2)
_cell_angle_gamma 100.049(2)
_cell_formula_units_Z 2
_cell_length_a 10.1681(4)
_cell_length_b 11.5222(4)
_cell_length_c 15.4679(6)
_cell_measurement_reflns_used 9802
_cell_measurement_temperature 296.(2)
_cell_measurement_theta_max 23.1924
_cell_measurement_theta_min 2.4949
_cell_volume 1717.20(11)
_computing_cell_refinement 'APEX3 v2017.3-0 (Bruker AXS)'
_computing_data_collection 'Bruker Instrument Service vV6.2.6'
_computing_data_reduction 'SAINT V8.38A (Bruker AXS Inc., 2017)'
_computing_molecular_graphics 'shelXle (C.B. Huebschle, rev 833)'
_computing_publication_material 'publCIF, Diamond 3.2k'
_computing_structure_refinement 'SHELXL-2016/6 (Sheldrick, 2016)'
_computing_structure_solution 'SHELXT 2014/5 (Sheldrick, 2014)'
_diffrn_ambient_temperature 296.(2)
_diffrn_detector_area_resol_mean 10.4167
_diffrn_measured_fraction_theta_full 0.994
_diffrn_measured_fraction_theta_max 0.994
_diffrn_measurement_device_type 'Bruker D8 Quest Eco'
_diffrn_measurement_method omega
_diffrn_radiation_monochromator graphite
_diffrn_radiation_type 'Mo K\a'
_diffrn_radiation_wavelength 0.71073
_diffrn_reflns_av_R_equivalents 0.1466
_diffrn_reflns_av_unetI/netI 0.1110
_diffrn_reflns_limit_h_max 11
_diffrn_reflns_limit_h_min -11
_diffrn_reflns_limit_k_max 12
_diffrn_reflns_limit_k_min -12
_diffrn_reflns_limit_l_max 17
_diffrn_reflns_limit_l_min -17
_diffrn_reflns_number 49048
_diffrn_reflns_theta_full 23.24
_diffrn_reflns_theta_max 23.24
_diffrn_reflns_theta_min 2.74
_diffrn_source Mo
_diffrn_source_type 'sealed tube'
_exptl_absorpt_coefficient_mu 1.237
_exptl_absorpt_correction_T_max 0.88
_exptl_absorpt_correction_T_min 0.67
_exptl_absorpt_correction_type multi-scan
_exptl_absorpt_process_details
;
SADABS-2016/2 - Bruker AXS area detector scaling and absorption correction
;
_exptl_crystal_colour 'clear colourless'
_exptl_crystal_density_diffrn 1.258
_exptl_crystal_density_method 'not measured'
_exptl_crystal_description block
_exptl_crystal_F_000 684
_exptl_crystal_recrystallization_method 'Re-crystallisation from solvent'
_exptl_crystal_size_max 0.666
_exptl_crystal_size_mid 0.183
_exptl_crystal_size_min 0.105
_refine_diff_density_max 0.222
_refine_diff_density_min -0.297
_refine_ls_abs_structure_details
;

Flack x determined using 1909 quotients [(I+)-(I-)]/[(I+)+(I-)]
(Parsons, Flack and Wagner, Acta Cryst. B69 (2013) 249-259).
;
_refine_ls_abs_structure_Flack 0.092(7)
_refine_ls_extinction_method none
_refine_ls_goodness_of_fit_ref 1.074
_refine_ls_hydrogen_treatment mixed
_refine_ls_matrix_type full
_refine_ls_number_parameters 797
_refine_ls_number_reflns 9754
_refine_ls_number_restraints 3
_refine_ls_restrained_S_all 1.074
_refine_ls_R_factor_all 0.1450
_refine_ls_R_factor_gt 0.0652
_refine_ls_shift/su_max 0.000
_refine_ls_shift/su_mean 0.000
_refine_ls_structure_factor_coef Fsqd
_refine_ls_weighting_details 'w=1/[\s^2^(Fo^2^)+(0.0354P)^2^+0.6095P] where P=(Fo^2^+2Fc^2^)/3'
_refine_ls_weighting_scheme calc
_refine_ls_wR_factor_gt 0.1008
_refine_ls_wR_factor_ref 0.1234
_reflns_number_gt 5580
_reflns_number_total 9754
_reflns_threshold_expression 'I > 2\s(I)'
_cod_data_source_file c9cc09239k2.cif
_cod_data_source_block FAK_EIT752_160119
_cod_database_code 7125903
_publcif_funding_html
;
;

loop_
_space_group_symop_operation_xyz
'x, y, z'

loop_
_atom_site_type_symbol
_atom_site_label
_atom_site_fract_x
_atom_site_fract_y
_atom_site_fract_z
_atom_site_U_iso_or_equiv
_atom_site_adp_type
_atom_site_calc_flag
_atom_site_refinement_flags_adp
_atom_site_refinement_flags_posn
_atom_site_occupancy
Br Br1A 0.72719(14) 0.52002(14) 0.17837(9) 0.0974(6) Uani d . . 1
C C1A 0.7144(13) 0.7490(11) 0.6411(8) 0.046(3) Uani d . . 1
O O1A 0.8457(8) 0.7492(7) 0.6269(5) 0.051(2) Uani d . . 1
N N1A 0.8972(9) 0.8520(8) 0.5925(7) 0.048(3) Uani d . . 1
Br Br1B 0.46339(15) 0.44844(16) 0.82742(10) 0.1108(7) Uani d . . 1
C C1B 0.3350(12) 0.2523(12) 0.3565(7) 0.045(3) Uani d . . 1
O O1B 0.4692(8) 0.2462(7) 0.3679(5) 0.055(2) Uani d . . 1
N N1B 0.4809(9) 0.1476(9) 0.4052(7) 0.053(3) Uani d . . 1
O O2A 0.6514(8) 0.6649(7) 0.6645(5) 0.060(2) Uani d . . 1
C C2A 0.6667(10) 0.8557(9) 0.6206(7) 0.040(3) Uani d . . 1
O O2B 0.3084(8) 0.3347(7) 0.3314(5) 0.067(2) Uani d . . 1
C C2B 0.2478(10) 0.1443(9) 0.3783(7) 0.038(3) Uani d . . 1
O O3A 1.0154(7) 0.7227(7) 0.5105(5) 0.058(2) Uani d . . 1
C C3A 0.7974(10) 0.9280(9) 0.5985(8) 0.044(3) Uani d . . 1
H H3AA 0.785 0.9475 0.542 0.053 Uiso calc U R 1
H H3AB 0.8251 1.0039 0.6453 0.053 Uiso calc U R 1
O O4A 0.9888(8) 0.8943(7) 0.4702(6) 0.073(3) Uani d . . 1
C C4A 0.5593(11) 0.8091(10) 0.5421(7) 0.047(3) Uani d . . 1
H H4AA 0.4848 0.7573 0.5599 0.057 Uiso calc U R 1
H H4AB 0.5264 0.879 0.5322 0.057 Uiso calc U R 1
O O3B 0.6481(7) 0.2835(6) 0.4888(5) 0.055(2) Uani d . . 1
C C3B 0.3473(10) 0.0715(10) 0.4028(8) 0.049(3) Uani d . . 1
H H3BA 0.3308 0.0568 0.4609 0.059 Uiso calc U R 1
H H3BB 0.3402 -0.0067 0.3582 0.059 Uiso calc U R 1
O O5A 0.9805(9) 1.1122(10) 1.0074(6) 0.080(3) Uani d . . 1
H H44A 1.0073 1.0557 1.0207 0.16(9) Uiso calc . R 1
C C5A 0.6030(10) 0.7380(11) 0.4539(8) 0.049(3) Uani d . . 1
O O5B 0.4297(9) -0.1244(8) -0.0073(6) 0.074(2) Uani d . . 1
H H44B 0.4156 -0.0958 -0.0491 0.10(6) Uiso calc . R 1
C C6B 0.2341(11) 0.2005(11) 0.6154(8) 0.057(3) Uani d . . 1
H H6B 0.1834 0.122 0.6046 0.069 Uiso calc U R 1
C C6A 0.5952(11) 0.6124(10) 0.4326(8) 0.059(3) Uani d . . 1
H H6A 0.5646 0.5702 0.4741 0.071 Uiso calc U R 1
C C7B 0.3008(12) 0.2549(12) 0.6984(7) 0.061(3) Uani d . . 1
H H7B 0.2982 0.2139 0.7429 0.074 Uiso calc U R 1
C C7A 0.6318(13) 0.5487(12) 0.3508(9) 0.075(4) Uani d . . 1
H H7A 0.6265 0.4645 0.3382 0.09 Uiso calc U R 1
C C8B 0.3718(13) 0.3733(13) 0.7130(8) 0.063(3) Uani d . . 1
C C8A 0.6756(13) 0.6072(13) 0.2883(7) 0.062(3) Uani d . . 1
C C9B 0.3770(12) 0.4313(11) 0.6478(9) 0.066(3) Uani d . . 1
H H9B 0.4251 0.5108 0.6592 0.079 Uiso calc U R 1
C C9A 0.6827(12) 0.7311(12) 0.3068(7) 0.062(3) Uani d . . 1
H H9A 0.7128 0.7719 0.2643 0.074 Uiso calc U R 1
C C10B 0.3124(12) 0.3750(11) 0.5648(8) 0.059(3) Uani d . . 1
H H10B 0.3181 0.4162 0.5204 0.07 Uiso calc U R 1
C C10A 0.6448(12) 0.7965(11) 0.3890(8) 0.063(3) Uani d . . 1
H H10A 0.6478 0.8803 0.4004 0.076 Uiso calc U R 1
C C11B 0.1487(10) 0.0609(10) 0.2979(6) 0.046(3) Uani d . . 1
H H11B 0.1168 -0.013 0.3172 0.055 Uiso calc U R 1
C C11A 0.6102(10) 0.9395(9) 0.7034(6) 0.044(3) Uani d . . 1
H H11A 0.6078 1.0149 0.6858 0.053 Uiso calc U R 1
C C12B 0.0216(12) 0.1079(11) 0.2839(8) 0.047(3) Uani d . . 1
C C12A 0.4634(11) 0.8919(11) 0.7165(7) 0.044(3) Uani d . . 1
C C13B -0.0973(14) 0.0438(12) 0.3020(8) 0.059(4) Uani d . . 1
H H13B -0.0967 -0.0249 0.3227 0.071 Uiso calc U R 1
C C13A 0.4210(13) 0.7932(12) 0.7515(8) 0.053(3) Uani d . . 1
H H13A 0.4844 0.7538 0.7697 0.064 Uiso calc U R 1
C C14B -0.2184(15) 0.0798(16) 0.2897(9) 0.076(4) Uani d . . 1
H H14B -0.298 0.0337 0.3004 0.091 Uiso calc U R 1
C C14A 0.2869(15) 0.7521(13) 0.7600(9) 0.069(4) Uani d . . 1
H H14A 0.2611 0.6846 0.7822 0.082 Uiso calc U R 1
C C15B -0.2204(14) 0.1811(17) 0.2626(9) 0.071(4) Uani d . . 1
H H15B -0.3011 0.2064 0.2562 0.086 Uiso calc U R 1
C C15A 0.1914(14) 0.8111(16) 0.7354(10) 0.075(4) Uani d . . 1
H H15A 0.1009 0.7833 0.7398 0.09 Uiso calc U R 1
C C16B -0.1037(14) 0.2470(13) 0.2441(9) 0.068(4) Uani d . . 1
H H16B -0.1054 0.3169 0.2251 0.082 Uiso calc U R 1
C C16A 0.2336(15) 0.9128(15) 0.7042(10) 0.075(4) Uani d . . 1
H H16A 0.1712 0.9559 0.6896 0.09 Uiso calc U R 1
C C17B 0.0164(13) 0.2098(13) 0.2538(8) 0.061(4) Uani d . . 1
H H17B 0.0949 0.2539 0.2398 0.073 Uiso calc U R 1
C C17A 0.3669(13) 0.9502(12) 0.6947(8) 0.061(4) Uani d . . 1
H H17A 0.3926 1.0178 0.6726 0.073 Uiso calc U R 1
C C18B 0.2205(10) 0.0137(10) 0.2123(7) 0.043(3) Uani d . . 1
C C18A 0.7037(10) 0.9812(10) 0.7869(7) 0.043(3) Uani d . . 1
C C19B 0.2774(10) 0.0900(10) 0.1619(7) 0.049(3) Uani d . . 1
H H19B 0.2691 0.172 0.1789 0.058 Uiso calc U R 1
C C19A 0.7649(10) 1.1014(10) 0.8160(6) 0.046(3) Uani d . . 1
H H19A 0.7433 1.1551 0.7849 0.055 Uiso calc U R 1
C C20B 0.3463(11) 0.0480(11) 0.0867(8) 0.050(3) Uani d . . 1
C C20A 0.8571(11) 1.1479(10) 0.8892(7) 0.045(3) Uani d . . 1
C C21B 0.3600(12) -0.0754(11) 0.0640(8) 0.054(3) Uani d . . 1
C C21A 0.8851(11) 1.0655(13) 0.9358(7) 0.054(3) Uani d . . 1
C C22B 0.3028(11) -0.1550(11) 0.1133(9) 0.052(3) Uani d . . 1
C C22A 0.8234(11) 0.9427(11) 0.9108(8) 0.046(3) Uani d . . 1
C C23B 0.2344(10) -0.1071(10) 0.1877(7) 0.048(3) Uani d . . 1
H H23B 0.1969 -0.1584 0.2218 0.058 Uiso calc U R 1
C C23A 0.7339(10) 0.9041(10) 0.8363(7) 0.050(3) Uani d . . 1
H H23A 0.6919 0.8223 0.8184 0.06 Uiso calc U R 1
C C24B 0.4082(11) 0.1380(11) 0.0334(8) 0.053(3) Uani d . . 1
C C24A 0.9308(12) 1.2831(11) 0.9153(9) 0.059(4) Uani d . . 1
C C25B 0.3510(14) 0.0937(12) -0.0649(8) 0.076(4) Uani d . . 1
H H25A 0.3897 0.1508 -0.0969 0.114 Uiso calc U R 1
H H25B 0.2556 0.0879 -0.0668 0.114 Uiso calc U R 1
H H25C 0.3721 0.0146 -0.0924 0.114 Uiso calc U R 1
C C25A 0.8778(18) 1.3546(13) 0.8572(12) 0.137(8) Uani d . . 1
H H25D 0.876 1.3102 0.7951 0.205 Uiso calc U R 1
H H25E 0.935 1.4331 0.8672 0.205 Uiso calc U R 1
H H25F 0.7888 1.3655 0.8726 0.205 Uiso calc U R 1
C C26B 0.5629(11) 0.1491(12) 0.0356(9) 0.086(4) Uani d . . 1
H H26A 0.5848 0.0711 0.0063 0.129 Uiso calc U R 1
H H26B 0.5989 0.1747 0.0969 0.129 Uiso calc U R 1
H H26C 0.6004 0.2084 0.0051 0.129 Uiso calc U R 1
C C26A 1.0787(13) 1.2875(12) 0.8978(10) 0.102(5) Uani d . . 1
H H26D 1.0912 1.2852 0.836 0.153 Uiso calc U R 1
H H26E 1.1074 1.2183 0.9106 0.153 Uiso calc U R 1
H H26F 1.1306 1.3617 0.9359 0.153 Uiso calc U R 1
C C27B 0.3808(14) 0.2665(11) 0.0720(9) 0.076(4) Uani d . . 1
H H27A 0.4238 0.3194 0.0382 0.114 Uiso calc U R 1
H H27B 0.4152 0.2967 0.1336 0.114 Uiso calc U R 1
H H27C 0.286 0.2646 0.0688 0.114 Uiso calc U R 1
C C27A 0.9177(16) 1.3498(13) 1.0134(10) 0.113(7) Uani d . . 1
H H27D 0.949 1.436 1.0229 0.17 Uiso calc U R 1
H H27E 0.9703 1.3197 1.0517 0.17 Uiso calc U R 1
H H27F 0.8255 1.3355 1.0271 0.17 Uiso calc U R 1
C C28B 0.3173(13) -0.2908(11) 0.0897(8) 0.058(4) Uani d . . 1
C C28A 0.8535(12) 0.8559(11) 0.9632(8) 0.063(4) Uani d . . 1
C C29B 0.2579(15) -0.3586(13) -0.0050(10) 0.098(5) Uani d . . 1
H H29A 0.3083 -0.3254 -0.0477 0.148 Uiso calc U R 1
H H29B 0.1665 -0.3492 -0.0105 0.148 Uiso calc U R 1
H H29C 0.2616 -0.444 -0.0164 0.148 Uiso calc U R 1
C C29A 1.0018(13) 0.8403(14) 0.9614(10) 0.101(5) Uani d . . 1
H H29D 1.0236 0.8106 0.9003 0.152 Uiso calc U R 1
H H29E 1.0152 0.7828 0.9942 0.152 Uiso calc U R 1
H H29F 1.0585 0.9179 0.9886 0.152 Uiso calc U R 1
C C30B 0.4645(14) -0.3046(13) 0.0927(10) 0.105(5) Uani d . . 1
H H30A 0.4695 -0.3898 0.0797 0.157 Uiso calc U R 1
H H30B 0.506 -0.2625 0.1514 0.157 Uiso calc U R 1
H H30C 0.51 -0.2701 0.0488 0.157 Uiso calc U R 1
C C30A 0.8173(14) 0.8923(14) 1.0631(10) 0.090(5) Uani d . . 1
H H30D 0.7247 0.8993 1.0655 0.135 Uiso calc U R 1
H H30E 0.8719 0.9694 1.0941 0.135 Uiso calc U R 1
H H30F 0.8331 0.8306 1.0912 0.135 Uiso calc U R 1
C C31B 0.2464(19) -0.3577(13) 0.1544(11) 0.119(7) Uani d . . 1
H H31A 0.2588 -0.4412 0.1381 0.179 Uiso calc U R 1
H H31B 0.1525 -0.3556 0.1511 0.179 Uiso calc U R 1
H H31C 0.2834 -0.318 0.2147 0.179 Uiso calc U R 1
C C31A 0.7722(15) 0.7241(12) 0.9242(10) 0.089(5) Uani d . . 1
H H31D 0.792 0.6935 0.8628 0.134 Uiso calc U R 1
H H31E 0.6783 0.7256 0.9271 0.134 Uiso calc U R 1
H H31F 0.7963 0.6719 0.9586 0.134 Uiso calc U R 1
C C32B 0.5647(12) 0.1781(12) 0.4816(10) 0.054(3) Uani d . . 1
C C32A 0.9665(11) 0.8242(12) 0.5163(8) 0.053(3) Uani d . . 1
C C33B 0.7617(10) 0.3281(9) 0.5585(7) 0.050(3) Uani d . . 1
C C33A 1.1054(12) 0.6812(10) 0.4392(8) 0.060(3) Uani d . . 1
C C34B 0.8467(12) 0.2314(11) 0.5492(10) 0.091(5) Uani d . . 1
H H34A 0.8602 0.1984 0.4868 0.137 Uiso calc U R 1
H H34B 0.8024 0.167 0.573 0.137 Uiso calc U R 1
H H34C 0.9317 0.267 0.5817 0.137 Uiso calc U R 1
C C34A 1.1601(14) 0.5827(12) 0.4692(10) 0.104(5) Uani d . . 1
H H34D 1.0875 0.5188 0.4725 0.156 Uiso calc U R 1
H H34E 1.2066 0.6177 0.5273 0.156 Uiso calc U R 1
H H34F 1.2207 0.5493 0.4267 0.156 Uiso calc U R 1
C C35B 0.8340(13) 0.4364(11) 0.5321(10) 0.096(5) Uani d . . 1
H H35A 0.8638 0.4101 0.4728 0.145 Uiso calc U R 1
H H35B 0.9098 0.4757 0.5737 0.145 Uiso calc U R 1
H H35C 0.7748 0.4931 0.5329 0.145 Uiso calc U R 1
C C35A 1.0260(12) 0.6322(13) 0.3503(8) 0.098(5) Uani d . . 1
H H35D 0.9898 0.6968 0.3358 0.148 Uiso calc U R 1
H H35E 0.9542 0.5677 0.3538 0.148 Uiso calc U R 1
H H35F 1.0831 0.6008 0.3046 0.148 Uiso calc U R 1
C C36B 0.7108(13) 0.3646(13) 0.6484(8) 0.094(5) Uani d . . 1
H H36A 0.6513 0.4208 0.6488 0.14 Uiso calc U R 1
H H36B 0.7845 0.4034 0.692 0.14 Uiso calc U R 1
H H36C 0.6636 0.2934 0.6632 0.14 Uiso calc U R 1
C C36A 1.2220(11) 0.7826(11) 0.4381(8) 0.071(4) Uani d . . 1
H H36D 1.2855 0.7499 0.3978 0.106 Uiso calc U R 1
H H36E 1.2644 0.8166 0.4975 0.106 Uiso calc U R 1
H H36F 1.1899 0.8455 0.4183 0.106 Uiso calc U R 1
C C5B 0.2400(11) 0.2592(11) 0.5469(8) 0.049(3) Uani d . . 1
O O4B 0.5630(8) 0.1109(8) 0.5284(6) 0.080(3) Uani d . . 1
C C4B 0.1647(11) 0.1961(10) 0.4579(7) 0.051(3) Uani d . . 1
H H4BA 0.1169 0.2536 0.4411 0.061 Uiso calc U R 1
H H4BB 0.0982 0.129 0.4658 0.061 Uiso calc U R 1

loop_
_atom_site_aniso_label
_atom_site_aniso_U_11
_atom_site_aniso_U_22
_atom_site_aniso_U_33
_atom_site_aniso_U_12
_atom_site_aniso_U_13
_atom_site_aniso_U_23
Br1A 0.1136(13) 0.1108(13) 0.0555(10) 0.0458(10) 0.0041(9) -0.0148(9)
C1A 0.056(9) 0.047(8) 0.036(7) 0.018(7) 0.004(6) 0.008(6)
O1A 0.054(6) 0.046(5) 0.062(6) 0.018(4) 0.009(4) 0.025(4)
N1A 0.044(6) 0.043(6) 0.061(7) 0.007(5) 0.004(5) 0.019(5)
Br1B 0.0982(13) 0.1471(17) 0.0537(10) 0.0061(11) -0.0062(8) -0.0191(10)
C1B 0.052(9) 0.049(9) 0.029(7) 0.004(7) 0.004(6) 0.003(6)
O1B 0.049(6) 0.056(5) 0.065(6) 0.001(4) 0.003(4) 0.031(5)
N1B 0.042(7) 0.053(7) 0.066(7) 0.007(5) -0.002(5) 0.022(6)
O2A 0.070(6) 0.040(5) 0.076(6) 0.011(4) 0.020(4) 0.023(4)
C2A 0.041(7) 0.034(7) 0.042(7) 0.007(5) -0.012(5) 0.005(5)
O2B 0.074(6) 0.051(5) 0.077(6) 0.005(5) -0.004(4) 0.023(5)
C2B 0.041(7) 0.031(6) 0.040(7) 0.003(5) 0.007(5) 0.007(5)
O3A 0.059(5) 0.054(5) 0.070(6) 0.018(5) 0.030(4) 0.027(5)
C3A 0.045(7) 0.036(7) 0.048(7) 0.005(6) -0.002(5) 0.009(5)
O4A 0.073(6) 0.064(6) 0.099(7) 0.016(5) 0.034(5) 0.051(6)
C4A 0.052(7) 0.044(7) 0.047(7) 0.011(6) -0.002(6) 0.013(6)
O3B 0.046(5) 0.041(5) 0.076(6) -0.003(4) -0.004(4) 0.021(4)
C3B 0.040(7) 0.042(7) 0.062(8) -0.001(6) 0.007(6) 0.012(6)
O5A 0.075(6) 0.086(6) 0.065(6) -0.022(6) -0.034(5) 0.022(5)
C5A 0.047(7) 0.048(8) 0.044(7) 0.000(6) -0.010(6) 0.005(7)
O5B 0.096(7) 0.081(6) 0.056(5) 0.040(5) 0.036(5) 0.016(5)
C6B 0.065(9) 0.047(8) 0.054(8) 0.004(6) 0.020(7) 0.008(7)
C6A 0.077(9) 0.044(8) 0.051(8) 0.003(6) -0.004(6) 0.010(7)
C7B 0.078(9) 0.069(10) 0.039(7) 0.023(8) 0.015(7) 0.011(7)
C7A 0.098(11) 0.050(8) 0.066(9) 0.023(8) -0.002(8) -0.010(8)
C8B 0.067(9) 0.071(9) 0.040(7) 0.014(8) 0.001(6) -0.007(7)
C8A 0.075(9) 0.064(10) 0.036(7) 0.026(7) -0.008(7) -0.011(7)
C9B 0.068(9) 0.046(8) 0.074(10) 0.004(7) 0.014(8) 0.006(8)
C9A 0.079(9) 0.069(10) 0.038(7) 0.012(7) 0.006(6) 0.015(7)
C10B 0.075(9) 0.043(8) 0.050(8) 0.007(7) 0.004(7) 0.002(6)
C10A 0.080(9) 0.057(8) 0.054(8) 0.018(7) -0.003(7) 0.014(7)
C11B 0.048(7) 0.043(7) 0.042(6) 0.000(6) 0.013(5) 0.007(5)
C11A 0.057(8) 0.028(6) 0.044(6) 0.008(5) -0.004(5) 0.006(5)
C12B 0.046(9) 0.044(8) 0.046(8) 0.003(7) 0.002(6) 0.006(6)
C12A 0.053(8) 0.043(7) 0.035(7) 0.013(7) 0.006(6) 0.005(6)
C13B 0.056(9) 0.067(9) 0.055(9) 0.010(8) -0.005(7) 0.019(7)
C13A 0.049(9) 0.065(9) 0.045(8) 0.012(7) 0.003(6) 0.012(7)
C14B 0.068(12) 0.096(13) 0.056(10) 0.002(9) 0.006(8) 0.015(9)
C14A 0.074(11) 0.070(10) 0.055(9) 0.004(9) -0.003(8) 0.012(7)
C15B 0.043(10) 0.120(14) 0.058(10) 0.040(9) 0.004(7) 0.020(10)
C15A 0.035(9) 0.114(14) 0.065(10) 0.002(9) 0.004(7) 0.015(10)
C16B 0.053(10) 0.088(11) 0.071(10) 0.023(8) 0.012(7) 0.031(8)
C16A 0.060(11) 0.092(12) 0.077(11) 0.033(9) 0.000(8) 0.017(9)
C17B 0.053(9) 0.078(10) 0.055(8) 0.015(7) 0.010(6) 0.021(7)
C17A 0.055(9) 0.065(9) 0.059(9) 0.017(8) 0.000(7) 0.009(7)
C18B 0.044(7) 0.045(7) 0.040(6) 0.003(6) 0.008(5) 0.014(6)
C18A 0.040(7) 0.046(7) 0.037(6) 0.010(6) -0.003(5) 0.000(6)
C19B 0.049(7) 0.049(7) 0.044(7) 0.014(6) 0.005(6) 0.001(6)
C19A 0.051(7) 0.048(7) 0.035(6) 0.009(6) 0.000(5) 0.007(6)
C20B 0.051(8) 0.051(8) 0.049(9) 0.011(7) 0.012(6) 0.014(7)
C20A 0.056(8) 0.045(8) 0.026(7) 0.006(6) 0.002(6) -0.002(6)
C21B 0.057(8) 0.050(9) 0.049(8) 0.012(7) 0.006(6) 0.002(7)
C21A 0.052(8) 0.075(10) 0.031(7) 0.007(7) -0.001(6) 0.008(7)
C22B 0.039(7) 0.054(8) 0.059(9) 0.011(6) 0.007(6) 0.006(7)
C22A 0.051(8) 0.048(8) 0.043(8) 0.011(7) -0.004(6) 0.020(7)
C23B 0.050(7) 0.040(7) 0.055(7) 0.006(5) 0.013(6) 0.016(6)
C23A 0.059(8) 0.044(7) 0.038(7) 0.004(6) -0.004(6) -0.002(6)
C24B 0.054(8) 0.054(8) 0.057(8) 0.011(6) 0.011(6) 0.026(7)
C24A 0.063(9) 0.051(8) 0.056(9) -0.007(7) -0.011(7) 0.012(7)
C25B 0.105(11) 0.080(10) 0.044(9) 0.011(8) 0.020(8) 0.021(8)
C25A 0.160(17) 0.057(10) 0.173(19) -0.020(10) -0.082(15) 0.029(12)
C26B 0.062(9) 0.093(10) 0.106(11) 0.002(7) 0.019(8) 0.039(9)
C26A 0.076(11) 0.080(11) 0.140(13) -0.009(8) 0.036(9) 0.025(10)
C27B 0.105(11) 0.056(9) 0.068(10) 0.000(8) 0.024(8) 0.025(8)
C27A 0.142(15) 0.074(11) 0.078(12) -0.035(10) 0.037(10) -0.025(9)
C28B 0.074(9) 0.043(8) 0.058(9) 0.025(7) 0.018(7) 0.004(7)
C28A 0.059(9) 0.060(9) 0.053(9) -0.005(7) -0.019(7) 0.000(7)
C29B 0.130(14) 0.061(10) 0.087(13) 0.038(9) -0.005(10) -0.022(9)
C29A 0.066(10) 0.144(14) 0.112(12) 0.034(9) -0.002(8) 0.057(11)
C30B 0.094(12) 0.102(12) 0.126(13) 0.047(10) 0.008(10) 0.026(10)
C30A 0.100(12) 0.092(11) 0.076(12) -0.002(9) -0.011(9) 0.033(10)
C31B 0.190(19) 0.052(9) 0.124(15) 0.029(10) 0.073(13) 0.030(10)
C31A 0.113(12) 0.069(10) 0.094(12) 0.024(9) -0.018(9) 0.034(9)
C32B 0.037(8) 0.044(9) 0.087(11) 0.009(7) 0.007(8) 0.025(8)
C32A 0.049(8) 0.045(9) 0.060(9) 0.008(7) 0.008(7) 0.005(7)
C33B 0.043(7) 0.040(7) 0.066(8) 0.001(6) -0.004(6) 0.017(6)
C33A 0.055(8) 0.048(8) 0.078(9) 0.006(7) 0.016(7) 0.021(7)
C34B 0.055(9) 0.066(9) 0.139(13) 0.015(7) -0.014(8) 0.003(8)
C34A 0.096(11) 0.098(11) 0.148(14) 0.056(9) 0.067(10) 0.057(11)
C35B 0.074(10) 0.083(10) 0.123(12) -0.030(8) -0.017(8) 0.042(9)
C35A 0.065(9) 0.123(13) 0.075(10) -0.010(9) 0.006(8) -0.011(9)
C36B 0.089(11) 0.124(13) 0.060(9) 0.021(9) 0.006(8) 0.011(9)
C36A 0.044(8) 0.080(9) 0.089(9) 0.011(7) 0.018(7) 0.023(8)
C5B 0.046(7) 0.054(8) 0.045(8) 0.019(6) 0.012(6) 0.002(7)
O4B 0.070(6) 0.072(6) 0.106(7) -0.015(5) -0.026(5) 0.055(6)
C4B 0.049(7) 0.048(8) 0.057(8) 0.011(6) 0.017(6) 0.016(7)

loop_
_atom_type_symbol
_atom_type_description
_atom_type_scat_dispersion_real
_atom_type_scat_dispersion_imag
_atom_type_scat_source
C C 0.0033 0.0016 'International Tables Vol C Tables 4.2.6.8 and 6.1.1.4'
H H 0.0000 0.0000 'International Tables Vol C Tables 4.2.6.8 and 6.1.1.4'
Br Br -0.2901 2.4595 'International Tables Vol C Tables 4.2.6.8 and 6.1.1.4'
N N 0.0061 0.0033 'International Tables Vol C Tables 4.2.6.8 and 6.1.1.4'
O O 0.0106 0.0060 'International Tables Vol C Tables 4.2.6.8 and 6.1.1.4'

loop_
_geom_angle_atom_site_label_1
_geom_angle_atom_site_label_2
_geom_angle_atom_site_label_3
_geom_angle
O2A C1A O1A 118.3(10)
O2A C1A C2A 128.9(11)
O1A C1A C2A 112.7(11)
C1A O1A N1A 108.6(8)
C32A N1A C3A 120.6(10)
C32A N1A O1A 115.1(9)
C3A N1A O1A 108.8(8)
O2B C1B O1B 118.1(11)
O2B C1B C2B 131.9(11)
O1B C1B C2B 110.0(10)
C1B O1B N1B 109.6(8)
C32B N1B O1B 115.2(10)
C32B N1B C3B 119.3(10)
O1B N1B C3B 109.4(8)
C1A C2A C3A 101.4(9)
C1A C2A C4A 109.7(9)
C3A C2A C4A 114.1(9)
C1A C2A C11A 113.4(9)
C3A C2A C11A 108.5(8)
C4A C2A C11A 109.7(8)
C1B C2B C3B 104.1(9)
C1B C2B C4B 107.5(9)
C3B C2B C4B 112.9(9)
C1B C2B C11B 113.9(8)
C3B C2B C11B 109.8(9)
C4B C2B C11B 108.6(8)
C32A O3A C33A 120.5(9)
N1A C3A C2A 107.3(8)
N1A C3A H3AA 110.3
C2A C3A H3AA 110.3
N1A C3A H3AB 110.3
C2A C3A H3AB 110.3
H3AA C3A H3AB 108.5
C5A C4A C2A 116.1(9)
C5A C4A H4AA 108.2
C2A C4A H4AA 108.2
C5A C4A H4AB 108.2
C2A C4A H4AB 108.2
H4AA C4A H4AB 107.4
C32B O3B C33B 121.1(9)
N1B C3B C2B 105.7(8)
N1B C3B H3BA 110.6
C2B C3B H3BA 110.6
N1B C3B H3BB 110.6
C2B C3B H3BB 110.6
H3BA C3B H3BB 108.7
C21A O5A H44A 109.5
C10A C5A C6A 117.5(11)
C10A C5A C4A 120.4(11)
C6A C5A C4A 122.0(12)
C21B O5B H44B 109.5
C7B C6B C5B 122.2(11)
C7B C6B H6B 118.9
C5B C6B H6B 118.9
C7A C6A C5A 121.1(12)
C7A C6A H6A 119.4
C5A C6A H6A 119.4
C6B C7B C8B 117.3(11)
C6B C7B H7B 121.4
C8B C7B H7B 121.4
C8A C7A C6A 121.0(12)
C8A C7A H7A 119.5
C6A C7A H7A 119.5
C9B C8B C7B 121.1(11)
C9B C8B Br1B 121.6(11)
C7B C8B Br1B 117.3(11)
C7A C8A C9A 119.4(11)
C7A C8A Br1A 120.5(10)
C9A C8A Br1A 120.1(11)
C8B C9B C10B 121.0(11)
C8B C9B H9B 119.5
C10B C9B H9B 119.5
C8A C9A C10A 120.2(11)
C8A C9A H9A 119.9
C10A C9A H9A 119.9
C5B C10B C9B 120.6(12)
C5B C10B H10B 119.7
C9B C10B H10B 119.7
C5A C10A C9A 120.8(11)
C5A C10A H10A 119.6
C9A C10A H10A 119.6
C12B C11B C18B 115.6(9)
C12B C11B C2B 115.3(8)
C18B C11B C2B 112.8(8)
C12B C11B H11B 103.7
C18B C11B H11B 103.7
C2B C11B H11B 103.7
C18A C11A C12A 116.0(9)
C18A C11A C2A 113.9(8)
C12A C11A C2A 113.3(8)
C18A C11A H11A 103.9
C12A C11A H11A 103.9
C2A C11A H11A 103.9
C13B C12B C17B 117.5(12)
C13B C12B C11B 117.7(12)
C17B C12B C11B 124.8(11)
C17A C12A C13A 116.9(11)
C17A C12A C11A 119.1(11)
C13A C12A C11A 124.0(11)
C12B C13B C14B 121.2(13)
C12B C13B H13B 119.4
C14B C13B H13B 119.4
C14A C13A C12A 121.7(12)
C14A C13A H13A 119.1
C12A C13A H13A 119.1
C15B C14B C13B 120.0(14)
C15B C14B H14B 120.0
C13B C14B H14B 120.0
C15A C14A C13A 120.1(13)
C15A C14A H14A 120.0
C13A C14A H14A 120.0
C14B C15B C16B 120.1(13)
C14B C15B H15B 119.9
C16B C15B H15B 119.9
C14A C15A C16A 118.4(13)
C14A C15A H15A 120.8
C16A C15A H15A 120.8
C15B C16B C17B 120.1(14)
C15B C16B H16B 120.0
C17B C16B H16B 120.0
C17A C16A C15A 120.4(13)
C17A C16A H16A 119.8
C15A C16A H16A 119.8
C16B C17B C12B 120.9(13)
C16B C17B H17B 119.5
C12B C17B H17B 119.5
C12A C17A C16A 122.5(13)
C12A C17A H17A 118.8
C16A C17A H17A 118.8
C23B C18B C19B 118.8(9)
C23B C18B C11B 118.9(10)
C19B C18B C11B 122.2(10)
C19A C18A C23A 116.9(9)
C19A C18A C11A 119.2(10)
C23A C18A C11A 123.8(9)
C18B C19B C20B 122.0(10)
C18B C19B H19B 119.0
C20B C19B H19B 119.0
C18A C19A C20A 123.8(10)
C18A C19A H19A 118.1
C20A C19A H19A 118.1
C19B C20B C21B 117.6(11)
C19B C20B C24B 119.6(11)
C21B C20B C24B 122.8(11)
C19A C20A C21A 116.7(10)
C19A C20A C24A 121.6(11)
C21A C20A C24A 121.6(10)
O5B C21B C22B 116.4(11)
O5B C21B C20B 122.0(11)
C22B C21B C20B 121.6(11)
O5A C21A C22A 121.7(12)
O5A C21A C20A 116.2(12)
C22A C21A C20A 122.1(10)
C23B C22B C21B 117.8(11)
C23B C22B C28B 119.8(11)
C21B C22B C28B 122.4(11)
C23A C22A C21A 117.2(10)
C23A C22A C28A 121.6(11)
C21A C22A C28A 121.1(11)
C18B C23B C22B 122.0(10)
C18B C23B H23B 119.0
C22B C23B H23B 119.0
C22A C23A C18A 123.2(10)
C22A C23A H23A 118.4
C18A C23A H23A 118.4
C27B C24B C25B 107.5(10)
C27B C24B C20B 112.6(10)
C25B C24B C20B 110.4(10)
C27B C24B C26B 106.7(10)
C25B C24B C26B 109.1(10)
C20B C24B C26B 110.3(9)
C25A C24A C26A 106.2(12)
C25A C24A C27A 107.7(13)
C26A C24A C27A 109.4(11)
C25A C24A C20A 111.2(10)
C26A C24A C20A 109.2(10)
C27A C24A C20A 112.9(11)
C24B C25B H25A 109.5
C24B C25B H25B 109.5
H25A C25B H25B 109.5
C24B C25B H25C 109.5
H25A C25B H25C 109.5
H25B C25B H25C 109.5
C24A C25A H25D 109.5
C24A C25A H25E 109.5
H25D C25A H25E 109.5
C24A C25A H25F 109.5
H25D C25A H25F 109.5
H25E C25A H25F 109.5
C24B C26B H26A 109.5
C24B C26B H26B 109.5
H26A C26B H26B 109.5
C24B C26B H26C 109.5
H26A C26B H26C 109.5
H26B C26B H26C 109.5
C24A C26A H26D 109.5
C24A C26A H26E 109.5
H26D C26A H26E 109.5
C24A C26A H26F 109.5
H26D C26A H26F 109.5
H26E C26A H26F 109.5
C24B C27B H27A 109.5
C24B C27B H27B 109.5
H27A C27B H27B 109.5
C24B C27B H27C 109.5
H27A C27B H27C 109.5
H27B C27B H27C 109.5
C24A C27A H27D 109.5
C24A C27A H27E 109.5
H27D C27A H27E 109.5
C24A C27A H27F 109.5
H27D C27A H27F 109.5
H27E C27A H27F 109.5
C29B C28B C30B 106.8(10)
C29B C28B C31B 107.6(12)
C30B C28B C31B 107.4(12)
C29B C28B C22B 111.0(11)
C30B C28B C22B 111.8(11)
C31B C28B C22B 112.1(10)
C22A C28A C29A 112.7(11)
C22A C28A C31A 112.4(10)
C29A C28A C31A 104.6(11)
C22A C28A C30A 113.8(11)
C29A C28A C30A 108.3(10)
C31A C28A C30A 104.3(11)
C28B C29B H29A 109.5
C28B C29B H29B 109.5
H29A C29B H29B 109.5
C28B C29B H29C 109.5
H29A C29B H29C 109.5
H29B C29B H29C 109.5
C28A C29A H29D 109.5
C28A C29A H29E 109.5
H29D C29A H29E 109.5
C28A C29A H29F 109.5
H29D C29A H29F 109.5
H29E C29A H29F 109.5
C28B C30B H30A 109.5
C28B C30B H30B 109.5
H30A C30B H30B 109.5
C28B C30B H30C 109.5
H30A C30B H30C 109.5
H30B C30B H30C 109.5
C28A C30A H30D 109.5
C28A C30A H30E 109.5
H30D C30A H30E 109.5
C28A C30A H30F 109.5
H30D C30A H30F 109.5
H30E C30A H30F 109.5
C28B C31B H31A 109.5
C28B C31B H31B 109.5
H31A C31B H31B 109.5
C28B C31B H31C 109.5
H31A C31B H31C 109.5
H31B C31B H31C 109.5
C28A C31A H31D 109.5
C28A C31A H31E 109.5
H31D C31A H31E 109.5
C28A C31A H31F 109.5
H31D C31A H31F 109.5
H31E C31A H31F 109.5
O4B C32B O3B 128.0(13)
O4B C32B N1B 121.3(12)
O3B C32B N1B 110.6(12)
O4A C32A O3A 127.9(11)
O4A C32A N1A 121.1(12)
O3A C32A N1A 110.5(12)
C36B C33B O3B 110.1(9)
C36B C33B C35B 111.3(11)
O3B C33B C35B 101.1(9)
C36B C33B C34B 113.3(11)
O3B C33B C34B 109.3(9)
C35B C33B C34B 111.0(10)
O3A C33A C35A 109.4(10)
O3A C33A C36A 111.4(9)
C35A C33A C36A 112.3(10)
O3A C33A C34A 102.8(9)
C35A C33A C34A 112.6(11)
C36A C33A C34A 108.0(10)
C33B C34B H34A 109.5
C33B C34B H34B 109.5
H34A C34B H34B 109.5
C33B C34B H34C 109.5
H34A C34B H34C 109.5
H34B C34B H34C 109.5
C33A C34A H34D 109.5
C33A C34A H34E 109.5
H34D C34A H34E 109.5
C33A C34A H34F 109.5
H34D C34A H34F 109.5
H34E C34A H34F 109.5
C33B C35B H35A 109.5
C33B C35B H35B 109.5
H35A C35B H35B 109.5
C33B C35B H35C 109.5
H35A C35B H35C 109.5
H35B C35B H35C 109.5
C33A C35A H35D 109.5
C33A C35A H35E 109.5
H35D C35A H35E 109.5
C33A C35A H35F 109.5
H35D C35A H35F 109.5
H35E C35A H35F 109.5
C33B C36B H36A 109.5
C33B C36B H36B 109.5
H36A C36B H36B 109.5
C33B C36B H36C 109.5
H36A C36B H36C 109.5
H36B C36B H36C 109.5
C33A C36A H36D 109.5
C33A C36A H36E 109.5
H36D C36A H36E 109.5
C33A C36A H36F 109.5
H36D C36A H36F 109.5
H36E C36A H36F 109.5
C10B C5B C6B 117.9(11)
C10B C5B C4B 122.1(12)
C6B C5B C4B 120.0(11)
C5B C4B C2B 117.1(9)
C5B C4B H4BA 108.0
C2B C4B H4BA 108.0
C5B C4B H4BB 108.0
C2B C4B H4BB 108.0
H4BA C4B H4BB 107.3

loop_
_geom_bond_atom_site_label_1
_geom_bond_atom_site_label_2
_geom_bond_distance
Br1A C8A 1.867(11)
C1A O2A 1.208(12)
C1A O1A 1.357(13)
C1A C2A 1.502(15)
O1A N1A 1.445(10)
N1A C32A 1.376(14)
N1A C3A 1.440(12)
Br1B C8B 1.899(11)
C1B O2B 1.186(12)
C1B O1B 1.389(13)
C1B C2B 1.515(15)
O1B N1B 1.424(11)
N1B C32B 1.374(15)
N1B C3B 1.476(14)
C2A C3A 1.535(14)
C2A C4A 1.537(14)
C2A C11A 1.570(14)
C2B C3B 1.524(14)
C2B C4B 1.552(14)
C2B C11B 1.573(13)
O3A C32A 1.332(13)
O3A C33A 1.480(13)
C3A H3AA 0.97
C3A H3AB 0.97
O4A C32A 1.207(13)
C4A C5A 1.512(14)
C4A H4AA 0.97
C4A H4AB 0.97
O3B C32B 1.331(13)
O3B C33B 1.490(12)
C3B H3BA 0.97
C3B H3BB 0.97
O5A C21A 1.386(13)
O5A H44A 0.82
C5A C10A 1.383(15)
C5A C6A 1.384(14)
O5B C21B 1.369(13)
O5B H44B 0.82
C6B C7B 1.378(15)
C6B C5B 1.396(15)
C6B H6B 0.93
C6A C7A 1.378(15)
C6A H6A 0.93
C7B C8B 1.386(16)
C7B H7B 0.93
C7A C8A 1.356(16)
C7A H7A 0.93
C8B C9B 1.346(15)
C8A C9A 1.369(15)
C9B C10B 1.372(15)
C9B H9B 0.93
C9A C10A 1.395(15)
C9A H9A 0.93
C10B C5B 1.361(14)
C10B H10B 0.93
C10A H10A 0.93
C11B C12B 1.519(15)
C11B C18B 1.540(13)
C11B H11B 0.98
C11A C18A 1.508(13)
C11A C12A 1.535(14)
C11A H11A 0.98
C12B C13B 1.376(16)
C12B C17B 1.382(15)
C12A C17A 1.366(14)
C12A C13A 1.391(15)
C13B C14B 1.391(17)
C13B H13B 0.93
C13A C14A 1.384(17)
C13A H13A 0.93
C14B C15B 1.344(18)
C14B H14B 0.93
C14A C15A 1.380(17)
C14A H14A 0.93
C15B C16B 1.370(18)
C15B H15B 0.93
C15A C16A 1.386(18)
C15A H15A 0.93
C16B C17B 1.381(16)
C16B H16B 0.93
C16A C17A 1.371(17)
C16A H16A 0.93
C17B H17B 0.93
C17A H17A 0.93
C18B C23B 1.375(13)
C18B C19B 1.385(13)
C18A C19A 1.367(13)
C18A C23A 1.384(13)
C19B C20B 1.389(14)
C19B H19B 0.93
C19A C20A 1.384(13)
C19A H19A 0.93
C20B C21B 1.404(15)
C20B C24B 1.546(15)
C20A C21A 1.397(15)
C20A C24A 1.550(15)
C21B C22B 1.400(15)
C21A C22A 1.392(15)
C22B C23B 1.392(14)
C22B C28B 1.544(16)
C22A C23A 1.381(14)
C22A C28A 1.509(16)
C23B H23B 0.93
C23A H23A 0.93
C24B C27B 1.519(15)
C24B C25B 1.539(16)
C24B C26B 1.554(15)
C24A C25A 1.518(17)
C24A C26A 1.528(16)
C24A C27A 1.528(17)
C25B H25A 0.96
C25B H25B 0.96
C25B H25C 0.96
C25A H25D 0.96
C25A H25E 0.96
C25A H25F 0.96
C26B H26A 0.96
C26B H26B 0.96
C26B H26C 0.96
C26A H26D 0.96
C26A H26E 0.96
C26A H26F 0.96
C27B H27A 0.96
C27B H27B 0.96
C27B H27C 0.96
C27A H27D 0.96
C27A H27E 0.96
C27A H27F 0.96
C28B C29B 1.523(17)
C28B C30B 1.533(16)
C28B C31B 1.535(17)
C28A C29A 1.550(16)
C28A C31A 1.554(17)
C28A C30A 1.558(17)
C29B H29A 0.96
C29B H29B 0.96
C29B H29C 0.96
C29A H29D 0.96
C29A H29E 0.96
C29A H29F 0.96
C30B H30A 0.96
C30B H30B 0.96
C30B H30C 0.96
C30A H30D 0.96
C30A H30E 0.96
C30A H30F 0.96
C31B H31A 0.96
C31B H31B 0.96
C31B H31C 0.96
C31A H31D 0.96
C31A H31E 0.96
C31A H31F 0.96
C32B O4B 1.190(13)
C33B C36B 1.473(15)
C33B C35B 1.491(14)
C33B C34B 1.506(14)
C33A C35A 1.501(16)
C33A C36A 1.516(14)
C33A C34A 1.517(15)
C34B H34A 0.96
C34B H34B 0.96
C34B H34C 0.96
C34A H34D 0.96
C34A H34E 0.96
C34A H34F 0.96
C35B H35A 0.96
C35B H35B 0.96
C35B H35C 0.96
C35A H35D 0.96
C35A H35E 0.96
C35A H35F 0.96
C36B H36A 0.96
C36B H36B 0.96
C36B H36C 0.96
C36A H36D 0.96
C36A H36E 0.96
C36A H36F 0.96
C5B C4B 1.501(15)
C4B H4BA 0.97
C4B H4BB 0.97
